data_4133568
loop_
_publ_author_name
'Mohan Nalluri, Siva Krishna'
'Zhou, Jiawang'
'Cheng, Tao'
'Liu, Zhichang'
'Nguyen, Minh T.'
'Chen, Tianyang'
'Patel, Hasmukh A.'
'Krzyaniak, Matthew D.'
'Goddard, 3rd, William A'
'Wasielewski, Michael R.'
'Stoddart, J. Fraser'

_publ_section_title
;
 Discrete Dimers of Redox-Active and Fluorescent Perylene Diimide-Based
 Rigid Isosceles Triangles in the Solid State.
;
_journal_issue 3
_journal_name_full 'Journal of the American Chemical Society'
_journal_page_first 1290
_journal_page_last 1303
_journal_paper_doi 10.1021/jacs.8b11201
_journal_volume 141
_journal_year 2019
_chemical_absolute_configuration syn
_chemical_formula_moiety 'C62 H42 N6 O12'
_chemical_formula_sum 'C62 H42 N6 O12'
_chemical_formula_weight 1063.01
_space_group_crystal_system orthorhombic
_space_group_IT_number 18
_space_group_name_Hall 'P 2 2ab'
_space_group_name_H-M_alt 'P 21 21 2'
_atom_sites_solution_hydrogens geom
_atom_sites_solution_primary direct
_audit_creation_date 2018-04-11
_audit_creation_method
;
Olex2 1.2
(compiled 2018.04.03 svn.r3497 for OlexSys, GUI svn.r5486)
;
_cell_angle_alpha 90
_cell_angle_beta 90
_cell_angle_gamma 90
_cell_formula_units_Z 8
_cell_length_a 30.3071(18)
_cell_length_b 32.069(2)
_cell_length_c 12.6054(8)
_cell_measurement_reflns_used 9738
_cell_measurement_temperature 100(2)
_cell_measurement_theta_max 61.042
_cell_measurement_theta_min 3.225
_cell_volume 12251.4(13)
_computing_cell_refinement 'SAINT V8.38A (?, 2016)'
_computing_data_collection 'APEX2 V2014.11-0 (Bruker, 2014)'
_computing_data_reduction 'SAINT V8.38A (?, 2016)'
_computing_molecular_graphics 'Olex2 (Dolomanov et al., 2009)'
_computing_publication_material 'Olex2 (Dolomanov et al., 2009)'
_computing_structure_refinement 'ShelXL (Sheldrick, 2015)'
_computing_structure_solution 'ShelXS (Sheldrick, 2008)'
_diffrn_ambient_temperature 99.99
_diffrn_detector_area_resol_mean 8
_diffrn_measured_fraction_theta_full 0.984
_diffrn_measured_fraction_theta_max 0.984
_diffrn_measurement_device_type 'Bruker Kappa APEX CCD area detector'
_diffrn_measurement_method '\w and \f scans'
_diffrn_radiation_monochromator 'MX optics'
_diffrn_radiation_type CuK\a
_diffrn_radiation_wavelength 1.54178
_diffrn_reflns_av_R_equivalents 0.0896
_diffrn_reflns_av_unetI/netI 0.1606
_diffrn_reflns_Laue_measured_fraction_full 0.984
_diffrn_reflns_Laue_measured_fraction_max 0.984
_diffrn_reflns_limit_h_max 33
_diffrn_reflns_limit_h_min -35
_diffrn_reflns_limit_k_max 29
_diffrn_reflns_limit_k_min -37
_diffrn_reflns_limit_l_max 14
_diffrn_reflns_limit_l_min -13
_diffrn_reflns_number 43511
_diffrn_reflns_point_group_measured_fraction_full 0.939
_diffrn_reflns_point_group_measured_fraction_max 0.939
_diffrn_reflns_theta_full 63.834
_diffrn_reflns_theta_max 63.834
_diffrn_reflns_theta_min 2.756
_diffrn_source microsource
_exptl_absorpt_coefficient_mu 0.672
_exptl_absorpt_correction_T_max 0.7524
_exptl_absorpt_correction_T_min 0.6696
_exptl_absorpt_correction_type multi-scan
_exptl_absorpt_process_details
'SADABS-2016/2 (Bruker,2016/2) was used for absorption correction. wR2(int) was 0.1044 before and 0.0539 after correction. The Ratio of minimum to maximum transmission is 0.8900. The \l/2 correction factor is Not present.'
_exptl_crystal_colour red
_exptl_crystal_colour_primary red
_exptl_crystal_density_diffrn 1.153
_exptl_crystal_description needle
_exptl_crystal_F_000 4416
_exptl_crystal_recrystallization_method 'The material was recrystallised from --- by as supplied'
_exptl_crystal_size_max 0.283
_exptl_crystal_size_mid 0.078
_exptl_crystal_size_min 0.011
_refine_diff_density_max 1.348
_refine_diff_density_min -0.712
_refine_diff_density_rms 0.200
_refine_ls_abs_structure_details
;
 Flack x determined using 3324 quotients [(I+)-(I-)]/[(I+)+(I-)]
 (Parsons, Flack and Wagner, Acta Cryst. B69 (2013) 249-259).
;
_refine_ls_abs_structure_Flack -0.02(19)
_refine_ls_extinction_method none
_refine_ls_goodness_of_fit_ref 1.122
_refine_ls_hydrogen_treatment constr
_refine_ls_matrix_type full
_refine_ls_number_parameters 1429
_refine_ls_number_reflns 19023
_refine_ls_number_restraints 0
_refine_ls_restrained_S_all 1.122
_refine_ls_R_factor_all 0.2166
_refine_ls_R_factor_gt 0.1129
_refine_ls_shift/su_max 0.000
_refine_ls_shift/su_mean 0.000
_refine_ls_structure_factor_coef Fsqd
_refine_ls_weighting_details 'w=1/[\s^2^(Fo^2^)+(0.2000P)^2^] where P=(Fo^2^+2Fc^2^)/3'
_refine_ls_weighting_scheme calc
_refine_ls_wR_factor_gt 0.2410
_refine_ls_wR_factor_ref 0.3309
_reflns_Friedel_coverage 0.750
_reflns_Friedel_fraction_full 0.885
_reflns_Friedel_fraction_max 0.884
_reflns_number_gt 11567
_reflns_number_total 19023
_reflns_threshold_expression 'I > 2\s(I)'
_cod_data_source_file ja8b11201_si_005.cif
_cod_data_source_block cx1254a
_cod_original_cell_volume 12251.5(13)
_cod_database_code 4133568
_shelx_shelxl_version_number 2018/1
_shelx_space_group_comment
;
The symmetry employed for this shelxl refinement is uniquely defined
by the following loop, which should always be used as a source of
symmetry information in preference to the above space-group names.
They are only intended as comments.
;
_shelx_estimated_absorpt_t_max 0.993
_shelx_estimated_absorpt_t_min 0.833
_olex2_refinement_description
;
1. Fixed Uiso
 At 1.2 times of:
  All C(H) groups, All C(H,H) groups
2.a Ternary CH refined with riding coordinates:
 C25(H25), C30(H30), C41(H41), C46(H46), C57(H57), C62(H62), C25A(H25A),
 C30A(H30A), C41A(H41A), C46A(H46A), C57A(H57A), C62A(H62A)
2.b Secondary CH2 refined with riding coordinates:
 C26(H26A,H26B), C27(H27A,H27B), C28(H28A,H28B), C29(H29A,H29B), C42(H42A,
 H42B), C43(H43A,H43B), C44(H44A,H44B), C45(H45A,H45B), C58(H58A,H58B),
 C59(H59A,H59B), C60(H60A,H60B), C61(H61A,H61B), C26A(H26C,H26D), C27A(H27C,
 H27D), C28A(H28C,H28D), C29A(H29C,H29D), C42A(H42C,H42D), C43A(H43C,H43D),
 C44A(H44C,H44D), C45A(H45C,H45D), C58A(H58C,H58D), C59A(H59C,H59D), C60A(H60C,
 H60D), C61A(H61C,H61D)
2.c Aromatic/amide H refined with riding coordinates:
 C3(H3), C4(H4), C7(H7), C8(H8), C13(H13), C14(H14), C17(H17), C18(H18),
 C33(H33), C38(H38), C54(H54), C49(H49), C3A(H3A), C4A(H4A), C7A(H7A), C8A(H8A),
  C13A(H13A), C14A(H14A), C17A(H17A), C18A(H18A), C33A(H33A), C38A(H38A),
 C49A(H49A), C54A(H54A)
2.d Fitted hexagon refined as free rotating group:
 C48(C55,C54,C53,C50,C49)
;
_olex2_date_sample_data_collection 2018-04-10
_olex2_date_sample_submission 2018-04-04
_olex2_diffrn_ambient_temperature_device 'Oxford Cryosystems'
_olex2_exptl_crystal_mounting_method 'The crystal was mounted on a MITIGEN holder in Paratone oil'
_olex2_submission_original_sample_id cx1254a
_olex2_submission_special_instructions 'No special instructions were received'

loop_
_space_group_symop_operation_xyz
'x, y, z'
'-x, -y, z'
'-x+1/2, y+1/2, -z'
'x+1/2, -y+1/2, -z'

loop_
_atom_site_label
_atom_site_type_symbol
_atom_site_fract_x
_atom_site_fract_y
_atom_site_fract_z
_atom_site_U_iso_or_equiv
_atom_site_adp_type
_atom_site_occupancy
_atom_site_site_symmetry_order
_atom_site_calc_flag
_atom_site_refinement_flags_posn
O1 O 0.1288(2) 0.1325(2) 1.0803(9) 0.073(2) Uani 1 1 d .
O2 O 0.3955(2) 0.3810(2) 1.0609(10) 0.078(3) Uani 1 1 d .
O3 O 0.3098(2) 0.4632(2) 1.2672(7) 0.0629(18) Uani 1 1 d .
O4 O 0.0493(2) 0.2132(2) 1.3024(7) 0.068(2) Uani 1 1 d .
O5 O 0.3558(3) 0.4372(3) 0.8808(9) 0.084(3) Uani 1 1 d .
O6 O 0.2197(3) 0.3731(3) 0.5767(9) 0.089(3) Uani 1 1 d .
O7 O 0.1159(3) 0.4552(3) 0.7381(10) 0.092(3) Uani 1 1 d .
O8 O 0.2502(3) 0.5133(3) 1.0517(9) 0.090(3) Uani 1 1 d .
O9 O 0.1221(4) 0.3031(3) 0.5723(8) 0.087(3) Uani 1 1 d .
O10 O 0.0885(5) 0.1543(3) 0.8485(10) 0.108(4) Uani 1 1 d .
O11 O -0.0036(3) 0.2321(3) 1.0557(9) 0.096(3) Uani 1 1 d .
O12 O 0.0301(4) 0.3806(3) 0.7785(11) 0.107(4) Uani 1 1 d .
N1 N 0.0850(2) 0.1776(2) 1.1716(7) 0.0465(17) Uani 1 1 d .
N2 N 0.3491(2) 0.4245(2) 1.1482(7) 0.0461(17) Uani 1 1 d .
N3 N 0.3111(3) 0.4771(2) 0.9901(7) 0.0538(19) Uani 1 1 d .
N4 N 0.1587(3) 0.4083(3) 0.6426(8) 0.063(2) Uani 1 1 d .
N5 N 0.0803(3) 0.3518(3) 0.6605(8) 0.063(2) Uani 1 1 d .
N6 N 0.0409(3) 0.1843(3) 0.9704(7) 0.058(2) Uani 1 1 d .
C1 C 0.1252(3) 0.1664(3) 1.1251(9) 0.047(2) Uani 1 1 d .
C2 C 0.1612(3) 0.1961(3) 1.1268(8) 0.0447(19) Uani 1 1 d .
C3 C 0.1987(3) 0.1901(3) 1.0665(9) 0.051(2) Uani 1 1 d .
H3 H 0.201160 0.165916 1.023404 0.061 Uiso 1 1 calc R
C4 C 0.2329(3) 0.2190(3) 1.0682(8) 0.049(2) Uani 1 1 d .
H4 H 0.258484 0.213875 1.026812 0.059 Uiso 1 1 calc R
C5 C 0.2306(3) 0.2560(3) 1.1301(7) 0.0409(18) Uani 1 1 d .
C6 C 0.2653(3) 0.2871(3) 1.1290(8) 0.0430(19) Uani 1 1 d .
C7 C 0.3034(3) 0.2824(3) 1.0701(9) 0.051(2) Uani 1 1 d .
H7 H 0.308169 0.257283 1.032019 0.062 Uiso 1 1 calc R
C8 C 0.3355(3) 0.3143(3) 1.0655(9) 0.050(2) Uani 1 1 d .
H8 H 0.361746 0.310179 1.025613 0.060 Uiso 1 1 calc R
C9 C 0.3288(3) 0.3518(3) 1.1192(8) 0.045(2) Uani 1 1 d .
C10 C 0.3607(3) 0.3854(3) 1.1070(10) 0.053(2) Uani 1 1 d .
C11 C 0.3149(3) 0.4299(3) 1.2208(8) 0.048(2) Uani 1 1 d .
C12 C 0.2849(3) 0.3948(3) 1.2380(8) 0.0453(19) Uani 1 1 d .
C13 C 0.2495(3) 0.3982(3) 1.3068(9) 0.057(2) Uani 1 1 d .
H13 H 0.246457 0.422501 1.349185 0.069 Uiso 1 1 calc R
C14 C 0.2189(3) 0.3671(3) 1.3147(9) 0.055(2) Uani 1 1 d .
H14 H 0.194815 0.370682 1.362044 0.066 Uiso 1 1 calc R
C15 C 0.2217(3) 0.3304(3) 1.2560(7) 0.0424(18) Uani 1 1 d .
C16 C 0.1880(3) 0.2980(3) 1.2613(7) 0.0439(19) Uani 1 1 d .
C17 C 0.1520(3) 0.3003(3) 1.3269(9) 0.057(2) Uani 1 1 d .
H17 H 0.150153 0.322887 1.375377 0.068 Uiso 1 1 calc R
C18 C 0.1184(3) 0.2713(3) 1.3262(9) 0.054(2) Uani 1 1 d .
H18 H 0.094204 0.274078 1.373687 0.064 Uiso 1 1 calc R
C19 C 0.1201(3) 0.2378(3) 1.2550(8) 0.046(2) Uani 1 1 d .
C20 C 0.0822(3) 0.2099(3) 1.2475(8) 0.046(2) Uani 1 1 d .
C21 C 0.1576(3) 0.2330(3) 1.1935(8) 0.0413(18) Uani 1 1 d .
C22 C 0.1926(3) 0.2619(3) 1.1938(7) 0.0407(18) Uani 1 1 d .
C23 C 0.2589(3) 0.3247(3) 1.1897(7) 0.0401(18) Uani 1 1 d .
C24 C 0.2910(3) 0.3566(3) 1.1825(7) 0.0403(18) Uani 1 1 d .
C25 C 0.3741(3) 0.4605(3) 1.1096(10) 0.053(2) Uani 1 1 d .
H25 H 0.393026 0.450093 1.050216 0.063 Uiso 1 1 calc R
C26 C 0.4053(4) 0.4800(4) 1.1904(11) 0.068(3) Uani 1 1 d .
H26A H 0.388021 0.492773 1.248553 0.082 Uiso 1 1 calc R
H26B H 0.424448 0.458127 1.221332 0.082 Uiso 1 1 calc R
C27 C 0.4337(4) 0.5131(4) 1.1373(14) 0.087(4) Uani 1 1 d .
H27A H 0.454220 0.525380 1.189960 0.105 Uiso 1 1 calc R
H27B H 0.451562 0.500235 1.080207 0.105 Uiso 1 1 calc R
C28 C 0.4051(5) 0.5468(4) 1.0913(14) 0.086(4) Uani 1 1 d .
H28A H 0.423887 0.568061 1.056556 0.104 Uiso 1 1 calc R
H28B H 0.388497 0.560668 1.149084 0.104 Uiso 1 1 calc R
C29 C 0.3718(5) 0.5284(4) 1.0083(11) 0.074(3) Uani 1 1 d .
H29A H 0.352500 0.550882 0.980845 0.089 Uiso 1 1 calc R
H29B H 0.388197 0.516284 0.947749 0.089 Uiso 1 1 calc R
C30 C 0.3441(3) 0.4950(3) 1.0616(9) 0.053(2) Uani 1 1 d .
H30 H 0.327865 0.508454 1.121640 0.063 Uiso 1 1 calc R
C31 C 0.3201(4) 0.4509(3) 0.9047(9) 0.059(2) Uani 1 1 d .
C32 C 0.2767(3) 0.4432(3) 0.8508(9) 0.057(2) Uani 1 1 d .
C33 C 0.2685(4) 0.4188(4) 0.7626(9) 0.064(3) Uani 1 1 d .
H33 H 0.290751 0.403388 0.726711 0.076 Uiso 1 1 calc R
C34 C 0.2246(3) 0.4189(3) 0.7316(9) 0.059(2) Uani 1 1 d .
C35 C 0.2025(3) 0.3970(4) 0.6413(9) 0.061(3) Uani 1 1 d .
C36 C 0.1504(4) 0.4381(4) 0.7225(11) 0.069(3) Uani 1 1 d .
C37 C 0.1928(4) 0.4429(4) 0.7809(10) 0.064(3) Uani 1 1 d .
C38 C 0.2018(4) 0.4672(4) 0.8691(11) 0.068(3) Uani 1 1 d .
H38 H 0.179917 0.483199 0.904476 0.081 Uiso 1 1 calc R
C39 C 0.2453(3) 0.4660(3) 0.9010(9) 0.054(2) Uani 1 1 d .
C40 C 0.2669(4) 0.4892(3) 0.9885(10) 0.060(2) Uani 1 1 d .
C41 C 0.1288(4) 0.3985(3) 0.5544(9) 0.059(2) Uani 1 1 d .
H41 H 0.141167 0.373569 0.517178 0.070 Uiso 1 1 calc R
C42 C 0.1282(5) 0.4343(4) 0.4748(13) 0.083(4) Uani 1 1 d .
H42A H 0.116995 0.459698 0.510124 0.099 Uiso 1 1 calc R
H42B H 0.158792 0.439963 0.451005 0.099 Uiso 1 1 calc R
C43 C 0.1000(6) 0.4249(5) 0.3793(13) 0.096(4) Uani 1 1 d .
H43A H 0.112406 0.400923 0.340107 0.116 Uiso 1 1 calc R
H43B H 0.099717 0.449343 0.331224 0.116 Uiso 1 1 calc R
C44 C 0.0524(6) 0.4148(5) 0.4149(13) 0.099(5) Uani 1 1 d .
H44A H 0.039269 0.439294 0.450867 0.119 Uiso 1 1 calc R
H44B H 0.034002 0.407985 0.352320 0.119 Uiso 1 1 calc R
C45 C 0.0537(4) 0.3779(4) 0.4903(13) 0.080(4) Uani 1 1 d .
H45A H 0.066109 0.353444 0.452989 0.096 Uiso 1 1 calc R
H45B H 0.023234 0.370903 0.512474 0.096 Uiso 1 1 calc R
C46 C 0.0818(4) 0.3874(3) 0.5897(10) 0.062(3) Uani 1 1 d .
H46 H 0.068835 0.411976 0.627086 0.075 Uiso 1 1 calc R
C47 C 0.0980(4) 0.3127(4) 0.6445(10) 0.064(3) Uani 1 1 d .
C48 C 0.0804(2) 0.2858(2) 0.7281(5) 0.061(3) Uani 1 1 d .
C55 C 0.0527(2) 0.30966(16) 0.7916(6) 0.067(3) Uani 1 1 d G
C54 C 0.0320(2) 0.29172(19) 0.8787(6) 0.074(3) Uani 1 1 d G
H54 H 0.013033 0.308047 0.922155 0.088 Uiso 1 1 calc R
C53 C 0.0389(2) 0.2499(2) 0.9023(5) 0.060(2) Uani 1 1 d G
C50 C 0.0666(2) 0.22600(15) 0.8388(5) 0.061(3) Uani 1 1 d G
C49 C 0.0873(2) 0.24394(19) 0.7517(5) 0.068(3) Uani 1 1 d G
H49 H 0.106251 0.227611 0.708302 0.081 Uiso 1 1 calc R
C51 C 0.0676(4) 0.1845(4) 0.8813(10) 0.067(3) Uani 1 1 d .
C52 C 0.0218(3) 0.2234(4) 0.9873(10) 0.063(3) Uani 1 1 d .
C56 C 0.0517(4) 0.3512(3) 0.7501(11) 0.067(3) Uani 1 1 d .
C57 C 0.0351(3) 0.1460(3) 1.0339(8) 0.050(2) Uani 1 1 d .
H57 H 0.056461 0.124672 1.007490 0.060 Uiso 1 1 calc R
C58 C -0.0111(4) 0.1280(4) 1.0246(10) 0.072(3) Uani 1 1 d .
H58A H -0.032649 0.147532 1.056570 0.086 Uiso 1 1 calc R
H58B H -0.018808 0.124463 0.948784 0.086 Uiso 1 1 calc R
C59 C -0.0138(4) 0.0863(4) 1.0803(13) 0.076(3) Uani 1 1 d .
H59A H 0.006065 0.066205 1.044786 0.091 Uiso 1 1 calc R
H59B H -0.044307 0.075434 1.075455 0.091 Uiso 1 1 calc R
C60 C -0.0005(4) 0.0905(4) 1.1981(11) 0.068(3) Uani 1 1 d .
H60A H -0.022908 0.107407 1.235930 0.081 Uiso 1 1 calc R
H60B H 0.000192 0.062515 1.231195 0.081 Uiso 1 1 calc R
C61 C 0.0446(3) 0.1111(3) 1.2095(10) 0.061(3) Uani 1 1 d .
H61A H 0.067559 0.092941 1.177900 0.073 Uiso 1 1 calc R
H61B H 0.051642 0.114969 1.285549 0.073 Uiso 1 1 calc R
C62 C 0.0444(3) 0.1535(3) 1.1531(8) 0.0447(19) Uani 1 1 d .
H62 H 0.019183 0.169965 1.182490 0.054 Uiso 1 1 calc R
O1A O 0.1171(2) 0.1020(2) 0.4370(7) 0.0614(18) Uani 1 1 d .
O2A O 0.3671(2) 0.3668(2) 0.4437(11) 0.089(3) Uani 1 1 d .
O3A O 0.4585(2) 0.2871(3) 0.2458(7) 0.075(2) Uani 1 1 d .
O4A O 0.2031(2) 0.0327(2) 0.2042(7) 0.0625(18) Uani 1 1 d .
O5A O 0.4358(3) 0.3400(2) 0.6293(9) 0.086(3) Uani 1 1 d .
O6A O 0.3745(3) 0.2084(3) 0.9410(9) 0.090(3) Uani 1 1 d .
O7A O 0.4638(4) 0.1138(3) 0.7779(11) 0.104(4) Uani 1 1 d .
O8A O 0.5182(3) 0.2415(3) 0.4584(8) 0.088(3) Uani 1 1 d .
O9A O 0.3007(3) 0.1135(3) 0.9331(7) 0.078(2) Uani 1 1 d .
O10A O 0.1447(3) 0.0668(3) 0.6653(7) 0.074(2) Uani 1 1 d .
O11A O 0.2336(3) -0.0127(3) 0.4521(9) 0.083(3) Uani 1 1 d .
O12A O 0.3885(3) 0.0310(3) 0.7282(12) 0.104(4) Uani 1 1 d .
N1A N 0.1655(2) 0.0634(2) 0.3388(7) 0.0470(17) Uani 1 1 d .
N2A N 0.4156(2) 0.3236(2) 0.3630(7) 0.0500(18) Uani 1 1 d .
N4A N 0.4130(3) 0.1526(3) 0.8730(8) 0.062(2) Uani 1 1 d .
N5A N 0.3552(3) 0.0766(3) 0.8422(8) 0.061(2) Uani 1 1 d .
N6A N 0.1801(3) 0.0263(2) 0.5402(7) 0.0499(17) Uani 1 1 d .
N3A N 0.4784(2) 0.2976(3) 0.5209(7) 0.0536(19) Uani 1 1 d .
C1A C 0.1519(3) 0.1009(3) 0.3871(8) 0.047(2) Uani 1 1 d .
C2A C 0.1816(3) 0.1360(3) 0.3807(8) 0.049(2) Uani 1 1 d .
C3A C 0.1736(3) 0.1719(3) 0.4434(9) 0.053(2) Uani 1 1 d .
H3A H 0.147752 0.173528 0.485767 0.063 Uiso 1 1 calc R
C4A C 0.2033(3) 0.2046(3) 0.4433(9) 0.055(2) Uani 1 1 d .
H4A H 0.197132 0.228200 0.486428 0.067 Uiso 1 1 calc R
C5A C 0.2417(3) 0.2048(3) 0.3835(8) 0.0456(19) Uani 1 1 d .
C6A C 0.2740(3) 0.2381(3) 0.3842(8) 0.048(2) Uani 1 1 d .
C7A C 0.2685(3) 0.2748(3) 0.4469(9) 0.052(2) Uani 1 1 d .
H7A H 0.242362 0.278289 0.487494 0.063 Uiso 1 1 calc R
C8A C 0.3004(3) 0.3050(3) 0.4494(10) 0.055(2) Uani 1 1 d .
H8A H 0.295198 0.329613 0.489399 0.067 Uiso 1 1 calc R
C9A C 0.3394(3) 0.3010(3) 0.3965(8) 0.049(2) Uani 1 1 d .
C10A C 0.3743(3) 0.3331(3) 0.4007(10) 0.057(2) Uani 1 1 d .
C11A C 0.4233(3) 0.2905(3) 0.2909(9) 0.054(2) Uani 1 1 d .
C12A C 0.3866(3) 0.2610(3) 0.2770(9) 0.052(2) Uani 1 1 d .
C13A C 0.3929(3) 0.2270(4) 0.2070(10) 0.065(3) Uani 1 1 d .
H13A H 0.419340 0.224418 0.166838 0.078 Uiso 1 1 calc R
C14A C 0.3598(3) 0.1976(3) 0.1985(10) 0.061(3) Uani 1 1 d .
H14A H 0.363869 0.175066 0.150657 0.073 Uiso 1 1 calc R
C15A C 0.3214(3) 0.1993(3) 0.2554(8) 0.049(2) Uani 1 1 d .
C16A C 0.2878(3) 0.1666(3) 0.2500(8) 0.046(2) Uani 1 1 d .
C17A C 0.2916(3) 0.1327(3) 0.1802(9) 0.059(3) Uani 1 1 d .
H17A H 0.315120 0.132245 0.130530 0.071 Uiso 1 1 calc R
C18A C 0.2617(3) 0.0998(3) 0.1820(10) 0.058(2) Uani 1 1 d .
H18A H 0.265563 0.077047 0.134628 0.070 Uiso 1 1 calc R
C19A C 0.2271(3) 0.0998(3) 0.2506(8) 0.047(2) Uani 1 1 d .
C20A C 0.1976(3) 0.0635(3) 0.2607(8) 0.050(2) Uani 1 1 d .
C21A C 0.2195(3) 0.1354(3) 0.3169(7) 0.0417(18) Uani 1 1 d .
C22A C 0.2500(3) 0.1685(3) 0.3161(8) 0.0442(19) Uani 1 1 d .
C23A C 0.3138(3) 0.2340(3) 0.3248(8) 0.0443(19) Uani 1 1 d .
C24A C 0.3472(3) 0.2648(3) 0.3320(8) 0.0436(19) Uani 1 1 d .
C25A C 0.4528(3) 0.3517(3) 0.3901(9) 0.053(2) Uani 1 1 d .
H25A H 0.441731 0.371358 0.445639 0.064 Uiso 1 1 calc R
C26A C 0.4685(4) 0.3779(4) 0.2992(12) 0.076(4) Uani 1 1 d .
H26C H 0.443140 0.392464 0.266204 0.091 Uiso 1 1 calc R
H26D H 0.482376 0.359957 0.244717 0.091 Uiso 1 1 calc R
C27A C 0.5020(5) 0.4099(4) 0.3397(13) 0.087(4) Uani 1 1 d .
H27C H 0.512864 0.426952 0.279599 0.105 Uiso 1 1 calc R
H27D H 0.487512 0.428855 0.391058 0.105 Uiso 1 1 calc R
C28A C 0.5394(4) 0.3891(5) 0.3912(12) 0.087(4) Uani 1 1 d .
H28C H 0.559734 0.410444 0.420026 0.104 Uiso 1 1 calc R
H28D H 0.555786 0.372678 0.337579 0.104 Uiso 1 1 calc R
C29A C 0.5247(4) 0.3600(4) 0.4816(10) 0.074(3) Uani 1 1 d .
H29C H 0.550671 0.345227 0.511142 0.089 Uiso 1 1 calc R
H29D H 0.511016 0.376498 0.539134 0.089 Uiso 1 1 calc R
C30A C 0.4915(3) 0.3283(3) 0.4384(8) 0.053(2) Uani 1 1 d .
H30A H 0.506340 0.312553 0.379951 0.063 Uiso 1 1 calc R
C31A C 0.4515(3) 0.3056(3) 0.6087(9) 0.058(2) Uani 1 1 d .
C32A C 0.4459(3) 0.2660(3) 0.6647(9) 0.053(2) Uani 1 1 d .
C33A C 0.4209(4) 0.2563(3) 0.7543(9) 0.062(3) Uani 1 1 d .
H33A H 0.403645 0.276614 0.789996 0.074 Uiso 1 1 calc R
C34A C 0.4229(3) 0.2159(3) 0.7874(8) 0.057(2) Uani 1 1 d .
C35A C 0.3992(4) 0.1940(3) 0.8757(9) 0.061(3) Uani 1 1 d .
C36A C 0.4449(4) 0.1461(3) 0.7956(10) 0.065(3) Uani 1 1 d .
C37A C 0.4488(3) 0.1852(4) 0.7366(11) 0.065(3) Uani 1 1 d .
C38A C 0.4742(4) 0.1949(4) 0.6485(11) 0.069(3) Uani 1 1 d .
H38A H 0.492072 0.174887 0.613468 0.083 Uiso 1 1 calc R
C39A C 0.4715(3) 0.2363(3) 0.6150(9) 0.055(2) Uani 1 1 d .
C40A C 0.4928(3) 0.2565(3) 0.5227(10) 0.060(3) Uani 1 1 d .
C41A C 0.4018(3) 0.1227(3) 0.9584(9) 0.059(2) Uani 1 1 d .
H41A H 0.374696 0.133413 0.994369 0.071 Uiso 1 1 calc R
C42A C 0.4384(4) 0.1227(4) 1.0398(12) 0.078(3) Uani 1 1 d .
H42C H 0.442614 0.151276 1.067395 0.093 Uiso 1 1 calc R
H42D H 0.466259 0.113685 1.005888 0.093 Uiso 1 1 calc R
C43A C 0.4271(5) 0.0925(5) 1.1341(12) 0.095(4) Uani 1 1 d .
H43C H 0.452187 0.091471 1.184205 0.113 Uiso 1 1 calc R
H43D H 0.400958 0.103089 1.172793 0.113 Uiso 1 1 calc R
C44A C 0.4177(5) 0.0491(5) 1.0927(14) 0.093(4) Uani 1 1 d .
H44C H 0.409041 0.030859 1.152533 0.111 Uiso 1 1 calc R
H44D H 0.444755 0.037513 1.060386 0.111 Uiso 1 1 calc R
C45A C 0.3811(4) 0.0497(4) 1.0111(11) 0.072(3) Uani 1 1 d .
H45C H 0.353400 0.059087 1.045319 0.086 Uiso 1 1 calc R
H45D H 0.376303 0.021054 0.984290 0.086 Uiso 1 1 calc R
C46A C 0.3914(3) 0.0782(3) 0.9183(9) 0.058(2) Uani 1 1 d .
H46A H 0.418401 0.067262 0.882437 0.070 Uiso 1 1 calc R
C47A C 0.3124(3) 0.0913(4) 0.8582(9) 0.060(3) Uani 1 1 d .
C48A C 0.2849(3) 0.0737(3) 0.7730(9) 0.056(2) Uani 1 1 d .
C49A C 0.2395(3) 0.0775(3) 0.7574(9) 0.059(2) Uani 1 1 d .
H49A H 0.221068 0.093735 0.802334 0.070 Uiso 1 1 calc R
C50A C 0.2233(3) 0.0553(3) 0.6697(9) 0.054(2) Uani 1 1 d .
C51A C 0.1780(3) 0.0521(3) 0.6305(9) 0.055(2) Uani 1 1 d .
C52A C 0.2222(4) 0.0115(3) 0.5230(10) 0.062(3) Uani 1 1 d .
C53A C 0.2503(3) 0.0308(3) 0.6045(10) 0.058(2) Uani 1 1 d .
C54A C 0.2952(4) 0.0266(4) 0.6243(10) 0.066(3) Uani 1 1 d .
H54A H 0.313437 0.009297 0.581702 0.079 Uiso 1 1 calc R
C55A C 0.3119(3) 0.0487(3) 0.7087(10) 0.059(2) Uani 1 1 d .
C56A C 0.3564(4) 0.0500(3) 0.7536(11) 0.065(3) Uani 1 1 d .
C57A C 0.1398(3) 0.0149(3) 0.4813(8) 0.051(2) Uani 1 1 d .
H57A H 0.115156 0.032568 0.509150 0.061 Uiso 1 1 calc R
C58A C 0.1264(4) -0.0316(3) 0.4972(11) 0.070(3) Uani 1 1 d .
H58C H 0.148978 -0.050129 0.465475 0.084 Uiso 1 1 calc R
H58D H 0.124119 -0.038062 0.573761 0.084 Uiso 1 1 calc R
C59A C 0.0818(5) -0.0383(4) 0.4428(13) 0.087(4) Uani 1 1 d .
H59C H 0.059047 -0.021809 0.480412 0.104 Uiso 1 1 calc R
H59D H 0.073581 -0.068088 0.448435 0.104 Uiso 1 1 calc R
C60A C 0.0821(5) -0.0257(5) 0.3254(13) 0.090(4) Uani 1 1 d .
H60C H 0.101295 -0.045072 0.285323 0.108 Uiso 1 1 calc R
H60D H 0.051866 -0.027966 0.296440 0.108 Uiso 1 1 calc R
C61A C 0.0985(4) 0.0180(4) 0.3108(11) 0.073(3) Uani 1 1 d .
H61C H 0.077412 0.037662 0.343879 0.087 Uiso 1 1 calc R
H61D H 0.100084 0.024405 0.234139 0.087 Uiso 1 1 calc R
C62A C 0.1439(3) 0.0237(3) 0.3607(8) 0.052(2) Uani 1 1 d .
H62A H 0.163345 0.001369 0.330687 0.062 Uiso 1 1 calc R

loop_
_atom_site_aniso_label
_atom_site_aniso_U_11
_atom_site_aniso_U_22
_atom_site_aniso_U_33
_atom_site_aniso_U_23
_atom_site_aniso_U_13
_atom_site_aniso_U_12
O1 0.051(3) 0.055(4) 0.114(7) -0.025(5) 0.017(4) -0.019(3)
O2 0.043(3) 0.053(4) 0.138(9) -0.006(5) 0.028(4) -0.012(3)
O3 0.075(4) 0.046(4) 0.067(5) -0.006(4) 0.013(4) -0.018(3)
O4 0.050(3) 0.084(5) 0.068(5) -0.022(4) 0.020(3) -0.027(3)
O5 0.062(4) 0.106(6) 0.083(6) -0.034(5) -0.002(4) 0.005(4)
O6 0.080(5) 0.113(7) 0.072(6) -0.041(6) -0.003(5) 0.003(5)
O7 0.068(5) 0.102(6) 0.107(8) -0.041(6) -0.019(5) 0.018(4)
O8 0.085(5) 0.103(6) 0.082(6) -0.048(6) -0.012(5) 0.025(5)
O9 0.126(7) 0.075(5) 0.059(5) 0.005(4) 0.028(5) -0.013(5)
O10 0.178(11) 0.054(5) 0.091(8) 0.001(5) 0.063(8) 0.005(5)
O11 0.102(6) 0.096(6) 0.090(7) 0.028(6) 0.048(6) 0.027(5)
O12 0.112(7) 0.087(6) 0.120(10) 0.028(6) 0.042(7) 0.026(5)
N1 0.043(3) 0.048(4) 0.048(4) -0.004(4) 0.001(3) -0.013(3)
N2 0.044(3) 0.043(4) 0.051(4) 0.002(4) 0.001(3) -0.014(3)
N3 0.069(5) 0.051(4) 0.042(4) -0.004(4) -0.007(4) 0.002(3)
N4 0.073(5) 0.064(5) 0.052(5) -0.012(5) -0.002(4) -0.010(4)
N5 0.063(5) 0.072(6) 0.054(5) 0.014(5) 0.001(4) -0.006(4)
N6 0.060(4) 0.068(5) 0.045(4) 0.009(4) 0.001(4) -0.010(4)
C1 0.041(4) 0.044(5) 0.057(5) -0.006(5) 0.004(4) -0.008(3)
C2 0.041(4) 0.044(5) 0.049(5) -0.009(4) 0.004(4) -0.006(3)
C3 0.047(4) 0.045(5) 0.061(6) -0.010(5) 0.014(4) -0.012(3)
C4 0.044(4) 0.054(5) 0.048(5) -0.012(5) 0.012(4) -0.012(3)
C5 0.039(4) 0.042(4) 0.042(4) -0.006(4) 0.005(3) -0.006(3)
C6 0.040(4) 0.044(4) 0.044(5) -0.003(4) 0.009(4) -0.007(3)
C7 0.046(4) 0.047(5) 0.061(6) -0.008(5) 0.015(4) -0.009(3)
C8 0.041(4) 0.051(5) 0.058(6) -0.005(5) 0.017(4) -0.007(3)
C9 0.039(4) 0.046(5) 0.050(5) 0.006(4) 0.001(4) -0.009(3)
C10 0.040(4) 0.048(5) 0.072(7) 0.000(5) 0.007(4) -0.007(3)
C11 0.051(4) 0.044(5) 0.048(5) 0.002(4) 0.001(4) -0.010(4)
C12 0.049(4) 0.041(4) 0.047(5) -0.004(4) 0.007(4) -0.010(3)
C13 0.061(5) 0.051(5) 0.060(6) -0.015(5) 0.017(5) -0.011(4)
C14 0.056(5) 0.052(5) 0.056(6) -0.019(5) 0.017(4) -0.012(4)
C15 0.043(4) 0.050(5) 0.034(4) -0.004(4) 0.007(3) -0.007(3)
C16 0.048(4) 0.045(5) 0.039(4) -0.008(4) 0.003(4) -0.006(3)
C17 0.053(5) 0.058(5) 0.060(6) -0.018(5) 0.021(4) -0.020(4)
C18 0.050(4) 0.058(5) 0.053(6) -0.016(5) 0.020(4) -0.013(4)
C19 0.044(4) 0.049(5) 0.046(5) 0.000(4) 0.009(4) -0.010(3)
C20 0.042(4) 0.053(5) 0.043(5) -0.006(4) 0.006(4) -0.009(3)
C21 0.043(4) 0.038(4) 0.042(5) -0.003(4) 0.000(4) -0.013(3)
C22 0.041(4) 0.043(4) 0.038(4) -0.008(4) 0.005(3) -0.008(3)
C23 0.040(4) 0.044(4) 0.037(4) -0.003(4) 0.003(3) -0.003(3)
C24 0.040(4) 0.040(4) 0.041(4) -0.002(4) 0.004(3) -0.009(3)
C25 0.048(4) 0.042(5) 0.068(7) -0.003(5) 0.000(4) -0.016(3)
C26 0.056(5) 0.070(7) 0.079(8) -0.002(6) -0.013(5) -0.026(5)
C27 0.074(7) 0.079(8) 0.109(11) -0.013(8) -0.002(7) -0.046(6)
C28 0.102(9) 0.066(7) 0.091(10) -0.001(7) 0.002(8) -0.044(7)
C29 0.105(9) 0.054(6) 0.064(7) 0.004(6) -0.005(7) -0.033(6)
C30 0.059(5) 0.046(5) 0.053(6) -0.002(5) -0.008(4) -0.010(4)
C31 0.066(6) 0.063(6) 0.049(6) -0.017(5) -0.001(5) -0.001(4)
C32 0.064(5) 0.055(5) 0.051(6) -0.009(5) -0.004(5) -0.007(4)
C33 0.065(5) 0.076(7) 0.050(6) -0.020(6) -0.002(5) 0.001(5)
C34 0.064(5) 0.064(6) 0.047(5) -0.018(5) 0.006(5) -0.007(4)
C35 0.062(5) 0.073(6) 0.048(6) -0.013(6) 0.001(5) -0.002(5)
C36 0.074(7) 0.074(7) 0.060(7) -0.024(6) -0.011(6) -0.007(5)
C37 0.064(6) 0.069(6) 0.058(6) -0.013(6) -0.008(5) 0.006(5)
C38 0.069(6) 0.073(7) 0.062(7) -0.024(6) -0.005(5) 0.010(5)
C39 0.059(5) 0.055(5) 0.049(5) -0.011(5) -0.003(4) 0.003(4)
C40 0.066(6) 0.062(6) 0.052(6) -0.010(5) -0.002(5) 0.003(5)
C41 0.074(6) 0.057(5) 0.045(5) 0.009(5) -0.015(5) -0.018(4)
C42 0.104(9) 0.070(7) 0.074(8) 0.027(7) -0.005(7) -0.022(6)
C43 0.132(12) 0.095(9) 0.062(8) 0.021(8) -0.017(8) -0.018(8)
C44 0.113(11) 0.116(11) 0.069(9) 0.017(9) -0.036(8) -0.023(9)
C45 0.084(7) 0.075(7) 0.081(9) 0.011(7) -0.037(7) -0.017(6)
C46 0.077(6) 0.060(6) 0.049(6) 0.012(5) -0.012(5) -0.014(5)
C47 0.074(6) 0.065(6) 0.052(6) 0.009(6) 0.005(5) -0.012(5)
C48 0.064(5) 0.074(7) 0.045(5) -0.002(5) 0.003(5) -0.010(5)
C55 0.056(5) 0.081(7) 0.065(7) 0.008(6) 0.002(5) -0.001(5)
C54 0.071(6) 0.079(7) 0.071(7) 0.009(7) 0.028(6) 0.019(5)
C53 0.051(5) 0.072(6) 0.056(6) 0.007(5) 0.007(4) 0.002(4)
C50 0.068(6) 0.066(6) 0.048(5) -0.006(5) 0.003(5) -0.016(5)
C49 0.089(7) 0.067(7) 0.047(6) -0.002(6) 0.022(6) -0.010(5)
C51 0.086(7) 0.061(7) 0.054(6) 0.013(6) 0.011(6) -0.011(5)
C52 0.055(5) 0.078(7) 0.056(6) 0.015(6) 0.013(5) 0.008(5)
C56 0.070(6) 0.058(6) 0.074(8) 0.021(6) 0.012(6) 0.011(5)
C57 0.054(5) 0.052(5) 0.044(5) 0.002(4) 0.000(4) -0.019(4)
C58 0.062(6) 0.094(8) 0.059(7) 0.002(6) -0.010(5) -0.036(5)
C59 0.055(5) 0.077(7) 0.095(9) -0.007(7) -0.002(6) -0.036(5)
C60 0.066(6) 0.069(7) 0.068(7) 0.009(6) 0.010(5) -0.032(5)
C61 0.060(5) 0.062(6) 0.060(6) 0.016(5) 0.000(5) -0.024(4)
C62 0.044(4) 0.046(4) 0.044(5) 0.003(4) 0.002(4) -0.017(3)
O1A 0.049(3) 0.058(4) 0.078(5) 0.000(4) 0.011(3) -0.011(3)
O2A 0.056(4) 0.056(4) 0.156(11) -0.034(6) 0.001(5) -0.006(3)
O3A 0.056(4) 0.097(6) 0.071(5) -0.026(5) 0.014(4) -0.029(4)
O4A 0.074(4) 0.051(4) 0.063(5) -0.011(4) 0.010(4) -0.021(3)
O5A 0.122(7) 0.054(5) 0.080(6) -0.002(4) 0.028(6) 0.000(4)
O6A 0.107(6) 0.089(6) 0.074(6) 0.011(5) 0.045(6) 0.007(5)
O7A 0.116(7) 0.074(5) 0.121(9) 0.029(6) 0.054(7) 0.032(5)
O8A 0.097(6) 0.092(6) 0.076(6) 0.020(5) 0.043(5) 0.028(5)
O9A 0.069(4) 0.108(6) 0.059(5) -0.028(5) -0.004(4) -0.008(4)
O10A 0.064(4) 0.090(5) 0.066(5) -0.023(5) -0.003(4) 0.005(4)
O11A 0.081(5) 0.088(5) 0.081(6) -0.038(5) -0.011(5) 0.004(4)
O12A 0.071(5) 0.110(7) 0.133(10) -0.050(7) -0.022(6) 0.025(5)
N1A 0.049(4) 0.046(4) 0.046(4) 0.003(4) -0.001(3) -0.010(3)
N2A 0.046(4) 0.052(4) 0.053(5) 0.002(4) -0.007(3) -0.016(3)
N4A 0.061(4) 0.076(6) 0.049(5) 0.008(5) 0.007(4) -0.004(4)
N5A 0.061(5) 0.065(5) 0.056(5) -0.001(5) -0.010(4) -0.003(4)
N6A 0.059(4) 0.054(4) 0.037(4) -0.005(4) -0.006(3) -0.002(3)
N3A 0.048(4) 0.067(5) 0.046(4) 0.010(4) 0.003(3) -0.010(3)
C1A 0.043(4) 0.054(5) 0.046(5) 0.000(4) 0.004(4) -0.006(4)
C2A 0.041(4) 0.055(5) 0.050(5) 0.001(5) -0.001(4) -0.011(3)
C3A 0.046(4) 0.051(5) 0.061(6) -0.012(5) 0.015(4) -0.010(4)
C4A 0.055(5) 0.053(5) 0.059(6) -0.016(5) 0.009(4) -0.009(4)
C5A 0.047(4) 0.051(5) 0.039(5) -0.003(4) 0.005(4) -0.006(3)
C6A 0.044(4) 0.051(5) 0.049(5) -0.004(4) 0.003(4) -0.009(3)
C7A 0.046(4) 0.047(5) 0.064(6) -0.010(5) 0.004(4) -0.009(3)
C8A 0.053(5) 0.048(5) 0.065(6) -0.005(5) -0.005(5) -0.006(4)
C9A 0.049(4) 0.046(5) 0.052(5) -0.005(4) -0.003(4) -0.009(3)
C10A 0.048(5) 0.055(6) 0.069(7) -0.002(5) -0.007(5) -0.008(4)
C11A 0.050(5) 0.063(6) 0.050(5) 0.000(5) -0.005(4) -0.017(4)
C12A 0.045(4) 0.054(5) 0.057(6) -0.004(5) 0.001(4) -0.013(4)
C13A 0.053(5) 0.083(7) 0.059(6) -0.023(6) 0.014(5) -0.021(5)
C14A 0.059(5) 0.056(5) 0.067(7) -0.014(5) 0.021(5) -0.018(4)
C15A 0.045(4) 0.058(5) 0.044(5) -0.010(5) 0.007(4) -0.012(4)
C16A 0.045(4) 0.046(5) 0.047(5) -0.004(4) 0.002(4) -0.008(3)
C17A 0.056(5) 0.065(6) 0.056(6) -0.021(5) 0.014(5) -0.012(4)
C18A 0.059(5) 0.052(5) 0.063(6) -0.015(5) 0.009(5) -0.013(4)
C19A 0.049(4) 0.044(4) 0.047(5) -0.004(4) 0.006(4) -0.012(3)
C20A 0.052(5) 0.051(5) 0.048(5) 0.001(5) -0.002(4) -0.011(4)
C21A 0.043(4) 0.045(4) 0.037(4) -0.004(4) -0.001(3) -0.006(3)
C22A 0.047(4) 0.046(4) 0.040(4) -0.002(4) 0.001(4) -0.006(3)
C23A 0.045(4) 0.048(5) 0.041(4) -0.003(4) 0.003(4) -0.012(3)
C24A 0.042(4) 0.047(5) 0.042(5) 0.001(4) -0.003(4) -0.011(3)
C25A 0.051(5) 0.054(5) 0.054(6) 0.007(5) -0.011(4) -0.022(4)
C26A 0.077(7) 0.070(7) 0.080(8) 0.030(7) -0.032(6) -0.034(5)
C27A 0.092(8) 0.088(8) 0.081(9) 0.025(8) -0.016(7) -0.055(7)
C28A 0.084(8) 0.103(9) 0.074(8) 0.016(8) -0.012(7) -0.057(7)
C29A 0.069(6) 0.098(8) 0.056(6) 0.008(7) -0.017(5) -0.040(6)
C30A 0.045(4) 0.069(6) 0.044(5) 0.022(5) -0.002(4) -0.019(4)
C31A 0.067(5) 0.064(6) 0.044(5) 0.010(5) 0.006(5) -0.010(5)
C32A 0.053(5) 0.056(5) 0.052(6) 0.004(5) 0.007(4) -0.011(4)
C33A 0.081(6) 0.056(6) 0.048(6) 0.002(5) 0.018(5) -0.007(5)
C34A 0.063(5) 0.065(6) 0.042(5) 0.000(5) 0.013(4) -0.002(4)
C35A 0.073(6) 0.067(6) 0.044(5) 0.004(5) 0.010(5) -0.010(5)
C36A 0.078(6) 0.055(6) 0.061(7) 0.012(5) 0.019(6) 0.002(5)
C37A 0.057(5) 0.070(6) 0.067(7) 0.010(6) 0.007(5) -0.005(4)
C38A 0.069(6) 0.075(7) 0.064(7) 0.006(6) 0.023(6) 0.012(5)
C39A 0.051(5) 0.064(6) 0.049(5) 0.010(5) 0.013(4) -0.001(4)
C40A 0.057(5) 0.067(6) 0.055(6) 0.011(6) 0.011(5) 0.004(4)
C41A 0.065(5) 0.068(6) 0.045(5) 0.012(5) -0.002(5) -0.017(4)
C42A 0.065(6) 0.092(8) 0.076(8) 0.018(7) -0.013(6) -0.018(5)
C43A 0.095(9) 0.127(12) 0.061(8) 0.030(9) -0.024(7) -0.023(8)
C44A 0.093(8) 0.105(10) 0.080(9) 0.033(9) -0.022(8) -0.026(7)
C45A 0.081(7) 0.070(7) 0.065(7) 0.016(6) -0.013(6) -0.010(5)
C46A 0.062(5) 0.064(6) 0.049(6) 0.006(5) -0.007(5) -0.009(4)
C47A 0.058(5) 0.073(6) 0.049(6) 0.003(6) -0.010(5) -0.008(4)
C48A 0.063(5) 0.059(6) 0.046(5) -0.009(5) -0.002(4) -0.002(4)
C49A 0.063(5) 0.063(6) 0.049(6) -0.007(5) -0.012(5) 0.002(4)
C50A 0.063(5) 0.049(5) 0.049(5) -0.006(5) -0.003(4) 0.000(4)
C51A 0.063(6) 0.053(5) 0.049(5) -0.007(5) -0.003(5) -0.006(4)
C52A 0.068(6) 0.059(6) 0.059(7) -0.009(6) -0.012(5) 0.007(5)
C53A 0.067(6) 0.050(5) 0.058(6) -0.007(5) -0.007(5) 0.001(4)
C54A 0.065(6) 0.074(7) 0.059(6) -0.013(6) -0.011(5) 0.013(5)
C55A 0.060(5) 0.061(6) 0.058(6) -0.004(5) -0.005(5) 0.005(4)
C56A 0.060(6) 0.067(6) 0.068(7) -0.014(6) -0.011(5) 0.004(5)
C57A 0.055(5) 0.049(5) 0.050(5) 0.006(5) -0.007(4) -0.018(4)
C58A 0.088(7) 0.059(6) 0.064(7) 0.007(6) 0.003(6) -0.022(5)
C59A 0.097(8) 0.077(8) 0.086(10) 0.010(8) 0.004(8) -0.048(7)
C60A 0.097(9) 0.091(9) 0.081(9) -0.003(8) -0.021(8) -0.053(7)
C61A 0.066(6) 0.087(8) 0.064(7) 0.002(6) -0.014(5) -0.038(5)
C62A 0.058(5) 0.048(5) 0.049(5) 0.001(4) -0.007(4) -0.017(4)

loop_
_atom_type_symbol
_atom_type_description
_atom_type_scat_dispersion_real
_atom_type_scat_dispersion_imag
_atom_type_scat_source
C C 0.0181 0.0091 'International Tables Vol C Tables 4.2.6.8 and 6.1.1.4'
H H 0.0000 0.0000 'International Tables Vol C Tables 4.2.6.8 and 6.1.1.4'
N N 0.0311 0.0180 'International Tables Vol C Tables 4.2.6.8 and 6.1.1.4'
O O 0.0492 0.0322 'International Tables Vol C Tables 4.2.6.8 and 6.1.1.4'

loop_
_geom_angle_atom_site_label_1
_geom_angle_atom_site_label_2
_geom_angle_atom_site_label_3
_geom_angle
C1 N1 C20 121.6(7)
C1 N1 C62 121.9(7)
C20 N1 C62 116.2(7)
C10 N2 C25 116.8(8)
C11 N2 C10 122.7(7)
C11 N2 C25 120.5(8)
C31 N3 C30 125.4(9)
C31 N3 C40 110.1(9)
C40 N3 C30 123.8(9)
C35 N4 C36 111.0(9)
C35 N4 C41 122.0(10)
C36 N4 C41 125.1(10)
C47 N5 C46 127.8(10)
C47 N5 C56 109.9(9)
C56 N5 C46 121.3(9)
C51 N6 C52 111.2(9)
C51 N6 C57 120.9(9)
C52 N6 C57 127.9(9)
O1 C1 N1 119.8(7)
O1 C1 C2 121.3(8)
N1 C1 C2 118.9(8)
C1 C2 C21 119.0(8)
C3 C2 C1 121.4(8)
C3 C2 C21 119.6(7)
C2 C3 C4 120.8(9)
C3 C4 C5 121.9(8)
C4 C5 C6 122.3(7)
C22 C5 C4 117.4(7)
C22 C5 C6 120.3(7)
C7 C6 C5 122.5(8)
C7 C6 C23 119.2(7)
C23 C6 C5 118.3(7)
C6 C7 C8 121.4(8)
C9 C8 C7 120.2(8)
C8 C9 C10 119.3(8)
C8 C9 C24 119.3(7)
C24 C9 C10 121.3(8)
O2 C10 N2 120.0(8)
O2 C10 C9 122.8(9)
N2 C10 C9 117.1(8)
O3 C11 N2 120.8(7)
O3 C11 C12 121.5(9)
N2 C11 C12 117.7(8)
C13 C12 C11 120.9(8)
C13 C12 C24 118.5(7)
C24 C12 C11 120.6(8)
C14 C13 C12 121.0(9)
C13 C14 C15 122.4(9)
C14 C15 C16 122.2(8)
C14 C15 C23 118.1(7)
C23 C15 C16 119.6(8)
C17 C16 C15 123.3(8)
C17 C16 C22 118.3(7)
C22 C16 C15 118.4(8)
C16 C17 C18 123.3(9)
C17 C18 C19 119.5(8)
C18 C19 C20 118.9(8)
C21 C19 C18 118.4(7)
C21 C19 C20 122.7(8)
O4 C20 N1 120.0(7)
O4 C20 C19 123.5(8)
N1 C20 C19 116.5(7)
C19 C21 C2 118.5(7)
C19 C21 C22 122.9(8)
C22 C21 C2 118.6(8)
C5 C22 C16 121.2(7)
C21 C22 C5 121.6(8)
C21 C22 C16 117.1(7)
C15 C23 C6 121.9(7)
C15 C23 C24 119.5(8)
C24 C23 C6 118.7(7)
C9 C24 C12 118.7(7)
C9 C24 C23 121.1(8)
C23 C24 C12 120.2(8)
N2 C25 C26 115.0(10)
N2 C25 C30 112.6(7)
C26 C25 C30 109.4(8)
C27 C26 C25 110.1(12)
C28 C27 C26 110.1(11)
C27 C28 C29 111.0(11)
C30 C29 C28 109.0(11)
N3 C30 C25 111.2(7)
N3 C30 C29 112.4(9)
C29 C30 C25 110.4(9)
O5 C31 N3 126.0(10)
O5 C31 C32 127.9(10)
N3 C31 C32 106.1(9)
C33 C32 C31 127.9(10)
C39 C32 C31 108.3(9)
C39 C32 C33 123.7(10)
C32 C33 C34 113.3(10)
C33 C34 C35 129.9(10)
C37 C34 C33 123.1(10)
C37 C34 C35 107.0(10)
O6 C35 N4 125.3(10)
O6 C35 C34 127.3(10)
N4 C35 C34 107.4(9)
O7 C36 N4 125.7(11)
O7 C36 C37 128.8(11)
N4 C36 C37 105.6(10)
C34 C37 C36 108.9(10)
C34 C37 C38 122.5(10)
C38 C37 C36 128.6(10)
C39 C38 C37 114.0(10)
C32 C39 C38 123.3(10)
C32 C39 C40 108.1(9)
C38 C39 C40 128.6(9)
O8 C40 N3 124.3(10)
O8 C40 C39 128.5(10)
N3 C40 C39 107.1(9)
N4 C41 C42 110.2(9)
N4 C41 C46 113.7(10)
C42 C41 C46 110.8(10)
C43 C42 C41 112.5(10)
C42 C43 C44 110.0(14)
C45 C44 C43 108.7(13)
C44 C45 C46 111.7(10)
N5 C46 C41 113.1(9)
N5 C46 C45 109.1(9)
C41 C46 C45 108.8(11)
O9 C47 N5 125.4(10)
O9 C47 C48 127.7(10)
N5 C47 C48 106.9(9)
C55 C48 C47 108.0(6)
C55 C48 C49 120.0
C49 C48 C47 132.0(6)
C48 C55 C54 120.0
C48 C55 C56 108.4(6)
C54 C55 C56 131.6(6)
C53 C54 C55 120.0
C54 C53 C52 131.6(6)
C50 C53 C54 120.0
C50 C53 C52 108.4(6)
C53 C50 C49 120.0
C53 C50 C51 108.0(6)
C49 C50 C51 132.0(6)
C50 C49 C48 120.0
O10 C51 N6 124.8(10)
O10 C51 C50 128.0(10)
N6 C51 C50 107.1(9)
O11 C52 N6 126.1(10)
O11 C52 C53 128.7(10)
N6 C52 C53 105.2(8)
O12 C56 N5 123.9(11)
O12 C56 C55 129.2(11)
N5 C56 C55 106.8(9)
N6 C57 C58 112.6(9)
N6 C57 C62 112.2(7)
C58 C57 C62 107.6(8)
C59 C58 C57 110.5(10)
C58 C59 C60 110.9(10)
C61 C60 C59 111.2(9)
C60 C61 C62 109.6(9)
N1 C62 C57 112.7(7)
N1 C62 C61 112.9(8)
C61 C62 C57 108.3(8)
C1A N1A C62A 122.2(8)
C20A N1A C1A 120.7(7)
C20A N1A C62A 116.8(8)
C10A N2A C11A 122.7(7)
C10A N2A C25A 118.6(8)
C11A N2A C25A 118.4(8)
C35A N4A C41A 122.0(9)
C36A N4A C35A 111.6(9)
C36A N4A C41A 125.1(9)
C47A N5A C46A 126.3(10)
C47A N5A C56A 110.1(9)
C56A N5A C46A 121.7(9)
C51A N6A C57A 120.9(8)
C52A N6A C51A 111.8(8)
C52A N6A C57A 127.1(9)
C31A N3A C30A 126.0(9)
C40A N3A C30A 123.8(9)
C40A N3A C31A 110.2(8)
O1A C1A N1A 119.8(8)
O1A C1A C2A 122.7(9)
N1A C1A C2A 117.3(8)
C3A C2A C1A 119.7(8)
C21A C2A C1A 122.1(9)
C21A C2A C3A 118.1(7)
C4A C3A C2A 120.3(8)
C3A C4A C5A 123.4(9)
C4A C5A C6A 124.6(8)
C4A C5A C22A 117.2(8)
C6A C5A C22A 118.2(8)
C7A C6A C5A 122.1(8)
C23A C6A C5A 120.1(8)
C23A C6A C7A 117.8(7)
C8A C7A C6A 120.9(9)
C9A C8A C7A 122.4(9)
C8A C9A C10A 122.6(9)
C8A C9A C24A 119.6(8)
C24A C9A C10A 117.8(9)
O2A C10A N2A 120.6(8)
O2A C10A C9A 120.2(9)
N2A C10A C9A 119.0(9)
O3A C11A N2A 120.8(8)
O3A C11A C12A 123.5(10)
N2A C11A C12A 115.6(9)
C13A C12A C11A 117.8(9)
C24A C12A C11A 122.4(9)
C24A C12A C13A 119.8(8)
C14A C13A C12A 118.3(9)
C15A C14A C13A 123.5(10)
C14A C15A C16A 122.7(9)
C14A C15A C23A 119.1(8)
C23A C15A C16A 118.2(8)
C17A C16A C15A 121.8(8)
C17A C16A C22A 117.8(7)
C22A C16A C15A 120.4(8)
C18A C17A C16A 121.7(9)
C19A C18A C17A 120.8(9)
C18A C19A C20A 121.5(9)
C18A C19A C21A 119.6(8)
C21A C19A C20A 118.8(8)
O4A C20A N1A 120.5(8)
O4A C20A C19A 120.2(9)
N1A C20A C19A 119.2(9)
C2A C21A C19A 118.5(7)
C2A C21A C22A 122.2(8)
C22A C21A C19A 119.4(8)
C16A C22A C5A 120.9(7)
C21A C22A C5A 118.8(8)
C21A C22A C16A 120.3(8)
C6A C23A C15A 121.8(7)
C24A C23A C6A 120.5(8)
C24A C23A C15A 117.7(8)
C12A C24A C9A 119.7(7)
C12A C24A C23A 121.5(8)
C23A C24A C9A 118.8(8)
N2A C25A C26A 114.0(9)
N2A C25A C30A 112.3(8)
C26A C25A C30A 109.8(8)
C25A C26A C27A 109.3(11)
C28A C27A C26A 110.8(11)
C27A C28A C29A 112.4(11)
C30A C29A C28A 109.2(10)
N3A C30A C25A 113.7(7)
N3A C30A C29A 111.5(9)
C25A C30A C29A 108.8(9)
O5A C31A N3A 123.9(10)
O5A C31A C32A 129.3(10)
N3A C31A C32A 106.8(9)
C33A C32A C31A 130.2(10)
C39A C32A C31A 108.4(9)
C39A C32A C33A 121.4(9)
C34A C33A C32A 115.9(10)
C33A C34A C35A 130.7(10)
C33A C34A C37A 123.2(10)
C37A C34A C35A 106.0(9)
O6A C35A N4A 124.7(10)
O6A C35A C34A 128.7(10)
N4A C35A C34A 106.6(9)
O7A C36A N4A 126.1(10)
O7A C36A C37A 127.1(11)
N4A C36A C37A 106.7(9)
C34A C37A C36A 108.8(10)
C38A C37A C34A 120.9(10)
C38A C37A C36A 130.3(11)
C37A C38A C39A 115.2(10)
C32A C39A C38A 123.5(9)
C32A C39A C40A 107.5(9)
C38A C39A C40A 129.0(10)
O8A C40A N3A 124.3(10)
O8A C40A C39A 128.8(10)
N3A C40A C39A 106.9(9)
N4A C41A C42A 109.1(8)
N4A C41A C46A 113.9(9)
C42A C41A C46A 111.8(10)
C41A C42A C43A 110.8(9)
C44A C43A C42A 110.3(13)
C43A C44A C45A 111.2(12)
C44A C45A C46A 112.4(10)
N5A C46A C41A 113.8(9)
N5A C46A C45A 109.3(8)
C45A C46A C41A 110.3(10)
O9A C47A N5A 124.8(10)
O9A C47A C48A 128.2(10)
N5A C47A C48A 107.0(10)
C49A C48A C47A 128.9(10)
C49A C48A C55A 122.9(10)
C55A C48A C47A 108.1(9)
C48A C49A C50A 114.3(10)
C49A C50A C51A 129.0(10)
C53A C50A C49A 122.8(9)
C53A C50A C51A 108.2(9)
O10A C51A N6A 124.5(9)
O10A C51A C50A 129.8(10)
N6A C51A C50A 105.7(8)
O11A C52A N6A 126.1(10)
O11A C52A C53A 127.6(10)
N6A C52A C53A 106.4(9)
C50A C53A C52A 107.9(9)
C54A C53A C50A 121.4(10)
C54A C53A C52A 130.6(11)
C55A C54A C53A 116.7(11)
C48A C55A C56A 107.3(10)
C54A C55A C48A 121.8(10)
C54A C55A C56A 130.8(10)
O12A C56A N5A 123.1(11)
O12A C56A C55A 129.3(11)
N5A C56A C55A 107.5(9)
N6A C57A C58A 112.8(9)
N6A C57A C62A 112.4(7)
C62A C57A C58A 108.6(9)
C59A C58A C57A 107.9(10)
C58A C59A C60A 112.9(11)
C61A C60A C59A 111.6(12)
C60A C61A C62A 111.1(11)
N1A C62A C57A 112.3(8)
N1A C62A C61A 115.6(9)
C61A C62A C57A 108.0(9)

loop_
_geom_bond_atom_site_label_1
_geom_bond_atom_site_label_2
_geom_bond_distance
O1 C1 1.230(12)
O2 C10 1.214(13)
O3 C11 1.227(12)
O4 C20 1.218(12)
O5 C31 1.205(14)
O6 C35 1.233(15)
O7 C36 1.196(15)
O8 C40 1.221(15)
O9 C47 1.209(15)
O10 C51 1.228(16)
O11 C52 1.187(15)
O12 C56 1.200(15)
N1 C1 1.398(12)
N1 C20 1.412(12)
N1 C62 1.472(10)
N2 C10 1.402(13)
N2 C11 1.393(13)
N2 C25 1.465(12)
N3 C30 1.462(13)
N3 C31 1.394(14)
N3 C40 1.396(14)
N4 C35 1.377(15)
N4 C36 1.411(16)
N4 C41 1.466(14)
N5 C46 1.448(15)
N5 C47 1.379(16)
N5 C56 1.424(16)
N6 C51 1.384(16)
N6 C52 1.399(15)
N6 C57 1.475(13)
C1 C2 1.448(12)
C2 C3 1.379(13)
C2 C21 1.457(13)
C3 C4 1.390(12)
C4 C5 1.422(13)
C5 C6 1.448(11)
C5 C22 1.417(12)
C6 C7 1.383(13)
C6 C23 1.440(13)
C7 C8 1.411(13)
C8 C9 1.395(14)
C9 C10 1.458(12)
C9 C24 1.404(13)
C11 C12 1.462(12)
C12 C13 1.383(14)
C12 C24 1.423(13)
C13 C14 1.363(14)
C14 C15 1.396(13)
C15 C16 1.459(12)
C15 C23 1.414(12)
C16 C17 1.371(13)
C16 C22 1.445(13)
C17 C18 1.378(13)
C18 C19 1.400(14)
C19 C20 1.461(12)
C19 C21 1.385(13)
C21 C22 1.407(11)
C23 C24 1.414(11)
C25 C26 1.523(15)
C25 C30 1.555(15)
C26 C27 1.524(17)
C27 C28 1.50(2)
C28 C29 1.57(2)
C29 C30 1.521(15)
C31 C32 1.502(15)
C32 C33 1.382(16)
C32 C39 1.355(15)
C33 C34 1.387(16)
C34 C35 1.496(16)
C34 C37 1.379(16)
C36 C37 1.489(16)
C37 C38 1.385(18)
C38 C39 1.381(16)
C39 C40 1.482(16)
C41 C42 1.524(17)
C41 C46 1.535(16)
C42 C43 1.51(2)
C43 C44 1.54(3)
C44 C45 1.52(2)
C45 C46 1.546(17)
C47 C48 1.464(12)
C48 C55 1.3900
C48 C49 1.3900
C55 C54 1.3900
C55 C56 1.432(12)
C54 C53 1.3900
C53 C50 1.3900
C53 C52 1.462(12)
C50 C49 1.3900
C50 C51 1.436(12)
C57 C58 1.520(13)
C57 C62 1.548(13)
C58 C59 1.512(19)
C59 C60 1.54(2)
C60 C61 1.526(13)
C61 C62 1.533(14)
O1A C1A 1.230(12)
O2A C10A 1.229(14)
O3A C11A 1.213(13)
O4A C20A 1.228(13)
O5A C31A 1.228(14)
O6A C35A 1.206(15)
O7A C36A 1.205(14)
O8A C40A 1.217(14)
O9A C47A 1.234(15)
O10A C51A 1.196(13)
O11A C52A 1.233(15)
O12A C56A 1.191(15)
N1A C1A 1.410(13)
N1A C20A 1.383(13)
N1A C62A 1.458(12)
N2A C10A 1.372(14)
N2A C11A 1.418(14)
N2A C25A 1.483(11)
N4A C35A 1.395(15)
N4A C36A 1.388(15)
N4A C41A 1.481(14)
N5A C46A 1.457(14)
N5A C47A 1.396(14)
N5A C56A 1.405(16)
N6A C51A 1.409(14)
N6A C52A 1.379(14)
N6A C57A 1.475(12)
N3A C30A 1.485(13)
N3A C31A 1.399(14)
N3A C40A 1.389(14)
C1A C2A 1.444(13)
C2A C3A 1.418(14)
C2A C21A 1.400(13)
C3A C4A 1.382(13)
C4A C5A 1.384(13)
C5A C6A 1.451(12)
C5A C22A 1.463(14)
C6A C7A 1.427(14)
C6A C23A 1.425(13)
C7A C8A 1.369(13)
C8A C9A 1.363(14)
C9A C10A 1.476(13)
C9A C24A 1.437(14)
C11A C12A 1.470(13)
C12A C13A 1.417(16)
C12A C24A 1.386(13)
C13A C14A 1.381(14)
C14A C15A 1.368(14)
C15A C16A 1.462(12)
C15A C23A 1.436(14)
C16A C17A 1.403(14)
C16A C22A 1.418(13)
C17A C18A 1.390(14)
C18A C19A 1.361(14)
C19A C20A 1.474(12)
C19A C21A 1.435(13)
C21A C22A 1.407(12)
C23A C24A 1.417(11)
C25A C26A 1.498(17)
C25A C30A 1.520(14)
C26A C27A 1.533(15)
C27A C28A 1.47(2)
C28A C29A 1.539(19)
C29A C30A 1.531(14)
C31A C32A 1.465(15)
C32A C33A 1.394(16)
C32A C39A 1.377(15)
C33A C34A 1.361(16)
C34A C35A 1.498(15)
C34A C37A 1.415(17)
C36A C37A 1.461(17)
C37A C38A 1.386(18)
C38A C39A 1.395(16)
C39A C40A 1.480(15)
C41A C42A 1.509(17)
C41A C46A 1.545(16)
C42A C43A 1.57(2)
C43A C44A 1.51(2)
C44A C45A 1.513(19)
C45A C46A 1.517(17)
C47A C48A 1.471(16)
C48A C49A 1.396(15)
C48A C55A 1.403(16)
C49A C50A 1.402(16)
C50A C51A 1.464(15)
C50A C53A 1.401(16)
C52A C53A 1.471(16)
C53A C54A 1.389(16)
C54A C55A 1.374(17)
C55A C56A 1.464(15)
C57A C58A 1.559(14)
C57A C62A 1.552(15)
C58A C59A 1.53(2)
C59A C60A 1.53(2)
C60A C61A 1.495(17)
C61A C62A 1.526(14)
